data_7040216
loop_
_publ_author_name
'Allison, M. C.'
'Avdeev, M.'
'Schmid, S.'
'Liu, S.'
'S\"ohnel, T'
'Ling, C. D.'

_publ_section_title
;
 Synthesis, structure and geometrically frustrated magnetism of the
 layered oxide-stannide compounds Fe(Fe3-xMnx)Si2Sn7O16.
;
_journal_issue 23
_journal_name_full 'Dalton transactions (Cambridge, England : 2003)'
_journal_page_first 9689
_journal_page_last 9694
_journal_paper_doi 10.1039/c6dt01074a
_journal_volume 45
_journal_year 2016
_chemical_formula_iupac 'Fe3.19 Mn0.81 Si2 Sn7 O16'
_chemical_formula_moiety 'Fe3.19 Mn0.81 O16 Si2 Sn7'
_chemical_formula_structural 'Fe3.19 Mn0.81 Si2 Sn7 O16'
_chemical_formula_sum 'Fe3.19 Mn0.81 O16 Si2 Sn7'
_chemical_formula_weight 1365.777
_chemical_name_systematic
;
Iron Manganese Silicon Tin Oxide
;
_space_group_IT_number 164
_symmetry_cell_setting trigonal
_symmetry_space_group_name_Hall '-P 3 2"'
_symmetry_space_group_name_H-M 'P -3 m 1'
_cell_angle_alpha 90.00000
_cell_angle_beta 90.00000
_cell_angle_gamma 120.00000
_cell_formula_units_Z 1
_cell_length_a 6.83663(14)
_cell_length_b 6.83663(14)
_cell_length_c 9.14429(19)
_cell_measurement_reflns_used 314
_cell_measurement_temperature 298
_cell_measurement_theta_max 81.9379
_cell_measurement_theta_min 1.3754
_cell_volume 370.139(13)
_computing_structure_refinement FULLPROF
_diffrn_ambient_temperature 298
_diffrn_detector_type '128 linear position sensitive detectors'
_diffrn_measurement_device_type local
_diffrn_radiation_monochromator 'Ge 335'
_diffrn_radiation_type neutron
_diffrn_radiation_wavelength 1.62150
_diffrn_source 'nuclear reactor'
_diffrn_source_type 'Echidna (high resolution neutron powder diffractometer)'
_pd_calc_method 'Rietveld Refinement'
_pd_char_colour yellow
_pd_char_particle_morphology plate-like
_pd_instr_location
; 
'Echidna (high resolution powder diffractometer), Bragg Institute,
ANSTO (Australia)'
;
_pd_meas_2theta_range_inc 0.125000
_pd_meas_2theta_range_max 163.87579
_pd_meas_2theta_range_min 2.75080
_pd_meas_number_of_points 1290
_pd_meas_scan_method fixed
_pd_prep_temperature 1273
_pd_proc_2theta_range_inc 0.125000
_pd_proc_2theta_range_max 163.7316
_pd_proc_2theta_range_min 2.6066
_pd_proc_info_excluded_regions '0.00 to 6.00 and 162.70 to 164.00'
_pd_proc_ls_pref_orient_corr ' ?'
_pd_proc_ls_prof_R_factor 3.0522
_pd_proc_ls_prof_wR_expected 2.3704
_pd_proc_ls_prof_wR_factor 3.9401
_pd_proc_wavelength 1.621500
_pd_spec_mounting
; 
'vanadium can'
;
_pd_spec_mount_mode transmission
_pd_spec_shape cylinder
_refine_ls_goodness_of_fit_all 1.6
_refine_ls_number_parameters 44
_refine_ls_number_reflns 314
_refine_ls_number_restraints 0
_refine_ls_R_I_factor 4.4786
_refine_ls_shift/su_max 0.006136
_cod_data_source_file c6dt01074a3.cif
_cod_data_source_block Fe3Mn
_cod_depositor_comments
;
The following automatic conversions were performed:

'_symmetry_cell_setting' value 'Trigonal' changed to 'trigonal'
according to
/usr/data/users/saulius/crontab/automatic-downloads/current/RSC/lib/dictionaries/cif_core.dic
dictionary named 'cif_core.dic' version 2.4.2 from 2011-04-26.

Automatic conversion script
Id: cif_fix_values 4268 2015-11-12 08:31:59Z antanas 
;
_cod_original_cell_volume 370.139(14)
_cod_database_code 7040216
_pd_proc_ls_prof_cr_factor 8.4275
_pd_proc_ls_prof_cwr_factor 8.8232
_pd_proc_ls_prof_cwr_expected 5.3081
_pd_proc_ls_prof_chi2 2.7629
_pd_proc_ls_prof_echi2 2.7629

loop_
_symmetry_equiv_pos_as_xyz
x,y,z
-y,x-y,z
-x+y,-x,z
-y,-x,z
-x+y,y,z
x,x-y,z
-x,-y,-z
y,-x+y,-z
x-y,x,-z
y,x,-z
x-y,-y,-z
-x,-x+y,-z

loop_
_atom_site_label
_atom_site_fract_x
_atom_site_fract_y
_atom_site_fract_z
_atom_site_U_iso_or_equiv
_atom_site_occupancy
_atom_site_adp_type
_atom_site_type_symbol
Fe1 0.00000 0.00000 0.00000 0.0107(9) 1.00000 Uiso Fe
Mn2 0.50000 0.00000 0.50000 0.0167(12) 0.271(8) Uiso Mn
Fe2 0.50000 0.00000 0.50000 0.0167(12) 0.729(8) Uiso Fe
Sn1 0.00000 0.00000 0.50000 0.0132(12) 1.00000 Uiso Sn
Sn2 0.1650(2) 0.8350(2) 0.8397(3) 0.0129(4) 1.00004 Uiso Sn
Si1 0.33330 0.66670 0.2320(6) 0.0123(12) 1.00006 Uiso Si
O1 0.33330 0.66670 0.4128(5) 0.0151(12) 1.00006 Uiso O
O2 0.33330 0.66670 0.8707(5) 0.0160(9) 1.00006 Uiso O
O3 0.1523(2) 0.8477(2) 0.6158(3) 0.0157(6) 1.00004 Uiso O
O4 0.4629(2) 0.5371(2) 0.1820(3) 0.0175(7) 1.00004 Uiso O

loop_
_atom_type_symbol
_atom_type_scat_length_neutron
_atom_type_scat_source
Fe 0.94500 V.F._Sears_Neutron_News_3_26_(1992)
Mn -0.37300 V.F._Sears_Neutron_News_3_26_(1992)
Sn 0.62250 V.F._Sears_Neutron_News_3_26_(1992)
Si 0.41490 V.F._Sears_Neutron_News_3_26_(1992)
O 0.58030 V.F._Sears_Neutron_News_3_26_(1992)

loop_
_geom_angle_atom_site_label_1
_geom_angle_atom_site_label_2
_geom_angle_atom_site_label_3
_geom_angle
_geom_angle_site_symmetry_1
_geom_angle_site_symmetry_3
Sn2 Fe1 Sn2 87.70(10) 1_544 2_664
Sn2 Fe1 Sn2 87.70(10) 1_544 3_454
Sn2 Fe1 Sn2 180.00(16) 1_544 7_566
Sn2 Fe1 Sn2 92.30(13) 1_544 8_446
Sn2 Fe1 Sn2 92.30(13) 1_544 9_656
Sn2 Fe1 Sn2 87.70(8) 2_664 3_454
Sn2 Fe1 Sn2 92.30(13) 2_664 7_566
Sn2 Fe1 Sn2 180.00(14) 2_664 8_446
Sn2 Fe1 Sn2 92.30(13) 2_664 9_656
Sn2 Fe1 Sn2 92.30(13) 3_454 7_566
Sn2 Fe1 Sn2 92.30(13) 3_454 8_446
Sn2 Fe1 Sn2 180.00(14) 3_454 9_656
Sn2 Fe1 Sn2 87.70(10) 7_566 8_446
Sn2 Fe1 Sn2 87.70(10) 7_566 9_656
Sn2 Fe1 Sn2 87.70(8) 8_446 9_656
O1 Mn2 O1 180.00(15) 1_545 7_666
O1 Mn2 O3 79.08(14) 1_545 1_545
O1 Mn2 O3 79.09(14) 1_545 3_555
O1 Mn2 O3 100.92(7) 1_545 7_666
O1 Mn2 O3 100.91(9) 1_545 9_656
O1 Mn2 O3 100.92(7) 7_666 1_545
O1 Mn2 O3 100.91(9) 7_666 3_555
O1 Mn2 O3 79.08(14) 7_666 7_666
O1 Mn2 O3 79.09(14) 7_666 9_656
O3 Mn2 O3 106.32(11) 1_545 3_555
O3 Mn2 O3 180.00(13) 1_545 7_666
O3 Mn2 O3 73.68(11) 1_545 9_656
O3 Mn2 O3 73.68(11) 3_555 7_666
O3 Mn2 O3 180.00(15) 3_555 9_656
O3 Mn2 O3 106.32(11) 7_666 9_656
O1 Fe2 O1 180.00(15) 1_545 7_666
O1 Fe2 O3 79.08(14) 1_545 1_545
O1 Fe2 O3 79.09(14) 1_545 3_555
O1 Fe2 O3 100.92(7) 1_545 7_666
O1 Fe2 O3 100.91(9) 1_545 9_656
O1 Fe2 O3 100.92(7) 7_666 1_545
O1 Fe2 O3 100.91(9) 7_666 3_555
O1 Fe2 O3 79.08(14) 7_666 7_666
O1 Fe2 O3 79.09(14) 7_666 9_656
O3 Fe2 O3 106.32(11) 1_545 3_555
O3 Fe2 O3 180.00(13) 1_545 7_666
O3 Fe2 O3 73.68(11) 1_545 9_656
O3 Fe2 O3 73.68(11) 3_555 7_666
O3 Fe2 O3 180.00(15) 3_555 9_656
O3 Fe2 O3 106.32(11) 7_666 9_656
O3 Sn1 O3 96.63(11) 1_545 2_665
O3 Sn1 O3 96.63(11) 1_545 3_455
O3 Sn1 O3 180.00(17) 1_545 7_566
O3 Sn1 O3 83.37(14) 1_545 8_446
O3 Sn1 O3 83.37(14) 1_545 9_656
O3 Sn1 O3 96.63(9) 2_665 3_455
O3 Sn1 O3 83.37(14) 2_665 7_566
O3 Sn1 O3 180.00(15) 2_665 8_446
O3 Sn1 O3 83.37(14) 2_665 9_656
O3 Sn1 O3 83.37(14) 3_455 7_566
O3 Sn1 O3 83.37(14) 3_455 8_446
O3 Sn1 O3 180.00(15) 3_455 9_656
O3 Sn1 O3 96.63(11) 7_566 8_446
O3 Sn1 O3 96.63(11) 7_566 9_656
O3 Sn1 O3 96.63(9) 8_446 9_656
Fe1 Sn2 O2 135.03(10) 1_566 1_555
Fe1 Sn2 O3 122.68(17) 1_566 1_555
Fe1 Sn2 O4 109.51(10) 1_566 8_566
Fe1 Sn2 O4 109.51(10) 1_566 9_556
O2 Sn2 O3 102.3(2) 1_555 1_555
O2 Sn2 O4 70.42(8) 1_555 8_566
O2 Sn2 O4 70.42(8) 1_555 9_556
O3 Sn2 O4 86.41(15) 1_555 8_566
O3 Sn2 O4 86.41(15) 1_555 9_556
O4 Sn2 O4 137.55(9) 8_566 9_556
O1 Si1 O4 106.6(4) 1_555 1_555
O1 Si1 O4 106.6(4) 1_555 2_665
O1 Si1 O4 106.6(4) 1_555 3_565
O4 Si1 O4 112.18(17) 1_555 2_665
O4 Si1 O4 112.18(17) 1_555 3_565
O4 Si1 O4 112.21(13) 2_665 3_565
Mn2 O1 Mn2 106.84(7) 1_565 2_555
Mn2 O1 Mn2 106.82(7) 1_565 3_665
Mn2 O1 Fe2 106.84(7) 1_565 2_555
Mn2 O1 Fe2 106.82(7) 1_565 3_665
Mn2 O1 Si1 112.0(3) 1_565 1_555
Mn2 O1 O4 125.14(14) 1_565 1_555
Mn2 O1 O4 75.99(13) 1_565 2_665
Mn2 O1 O4 125.16(14) 1_565 3_565
Mn2 O1 Mn2 106.82(7) 2_555 3_665
Mn2 O1 Fe2 106.84(7) 2_555 1_565
Mn2 O1 Fe2 106.82(7) 2_555 3_665
Mn2 O1 Si1 112.0(3) 2_555 1_555
Mn2 O1 O4 125.14(14) 2_555 1_555
Mn2 O1 O4 125.16(14) 2_555 2_665
Mn2 O1 O4 75.99(13) 2_555 3_565
Mn2 O1 Fe2 106.82(7) 3_665 1_565
Mn2 O1 Fe2 106.82(7) 3_665 2_555
Mn2 O1 Si1 112.0(3) 3_665 1_555
Mn2 O1 O4 75.97(14) 3_665 1_555
Mn2 O1 O4 125.13(14) 3_665 2_665
Mn2 O1 O4 125.13(14) 3_665 3_565
Fe2 O1 Fe2 106.84(7) 1_565 2_555
Fe2 O1 Fe2 106.82(7) 1_565 3_665
Fe2 O1 Si1 112.0(3) 1_565 1_555
Fe2 O1 O4 125.14(14) 1_565 1_555
Fe2 O1 O4 75.99(13) 1_565 2_665
Fe2 O1 O4 125.16(14) 1_565 3_565
Fe2 O1 Fe2 106.82(7) 2_555 3_665
Fe2 O1 Si1 112.0(3) 2_555 1_555
Fe2 O1 O4 125.14(14) 2_555 1_555
Fe2 O1 O4 125.16(14) 2_555 2_665
Fe2 O1 O4 75.99(13) 2_555 3_565
Fe2 O1 Si1 112.0(3) 3_665 1_555
Fe2 O1 O4 75.97(14) 3_665 1_555
Fe2 O1 O4 125.13(14) 3_665 2_665
Fe2 O1 O4 125.13(14) 3_665 3_565
O4 O1 O4 61.22(14) 1_555 2_665
O4 O1 O4 61.22(14) 1_555 3_565
O4 O1 O4 61.23(14) 2_665 3_565
Sn2 O2 Sn2 118.06(12) 1_555 2_665
Sn2 O2 Sn2 118.06(12) 1_555 3_565
Sn2 O2 O4 160.61(14) 1_555 7_666
Sn2 O2 O4 59.14(8) 1_555 8_566
Sn2 O2 O4 59.14(8) 1_555 9_556
Sn2 O2 Sn2 118.03(9) 2_665 3_565
Sn2 O2 O4 59.13(8) 2_665 7_666
Sn2 O2 O4 160.61(10) 2_665 8_566
Sn2 O2 O4 59.14(8) 2_665 9_556
Sn2 O2 O4 59.13(8) 3_565 7_666
Sn2 O2 O4 59.14(8) 3_565 8_566
Sn2 O2 O4 160.61(10) 3_565 9_556
O4 O2 O4 116.25(10) 7_666 8_566
O4 O2 O4 116.25(10) 7_666 9_556
O4 O2 O4 116.28(7) 8_566 9_556
Mn2 O3 Mn2 94.92(6) 1_565 2_555
Mn2 O3 Fe2 94.92(6) 1_565 2_555
Mn2 O3 Sn1 101.48(7) 1_565 1_565
Mn2 O3 Sn2 114.75(16) 1_565 1_555
Mn2 O3 Fe2 94.92(6) 2_555 1_565
Mn2 O3 Sn1 101.48(7) 2_555 1_565
Mn2 O3 Sn2 114.75(16) 2_555 1_555
Fe2 O3 Fe2 94.92(6) 1_565 2_555
Fe2 O3 Sn1 101.48(7) 1_565 1_565
Fe2 O3 Sn2 114.75(16) 1_565 1_555
Fe2 O3 Sn1 101.48(7) 2_555 1_565
Fe2 O3 Sn2 114.75(16) 2_555 1_555
Sn1 O3 Sn2 124.62(17) 1_565 1_555
Sn2 O4 Sn2 100.72(9) 8_556 9_656
Sn2 O4 Si1 129.11(14) 8_556 1_555
Sn2 O4 O1 116.30(17) 8_556 1_555
Sn2 O4 O2 50.44(7) 8_556 7_666
Sn2 O4 O4 99.33(11) 8_556 2_665
Sn2 O4 O4 158.78(12) 8_556 3_565
Sn2 O4 Si1 129.11(14) 9_656 1_555
Sn2 O4 O1 116.30(17) 9_656 1_555
Sn2 O4 O2 50.44(7) 9_656 7_666
Sn2 O4 O4 158.78(12) 9_656 2_665
Sn2 O4 O4 99.33(11) 9_656 3_565
Si1 O4 O2 174.70(14) 1_555 7_666
O1 O4 O2 137.32(18) 1_555 7_666
O1 O4 O4 59.38(14) 1_555 2_665
O1 O4 O4 59.38(14) 1_555 3_565
O2 O4 O4 148.13(10) 7_666 2_665
O2 O4 O4 148.13(10) 7_666 3_565
O4 O4 O4 60.00(7) 2_665 3_565

loop_
_geom_bond_atom_site_label_1
_geom_bond_atom_site_label_2
_geom_bond_distance
_geom_bond_site_symmetry_2
Fe1 Sn2 2.443(2) 1_544
Fe1 Sn2 2.4426(19) 2_664
Fe1 Sn2 2.4426(19) 3_454
Fe1 Sn2 2.443(2) 7_566
Fe1 Sn2 2.4426(19) 8_446
Fe1 Sn2 2.4426(19) 9_656
Mn2 O1 2.1284(17) 1_545
Mn2 O1 2.1284(17) 7_666
Mn2 O3 2.3197(17) 1_545
Mn2 O3 2.3197(19) 3_555
Mn2 O3 2.3197(17) 7_666
Mn2 O3 2.3197(19) 9_656
Fe2 O1 2.1284(17) 1_545
Fe2 O1 2.1284(17) 7_666
Fe2 O3 2.3197(17) 1_545
Fe2 O3 2.3197(19) 3_555
Fe2 O3 2.3197(17) 7_666
Fe2 O3 2.3197(19) 9_656
Sn1 O3 2.091(2) 1_545
Sn1 O3 2.0913(17) 2_665
Sn1 O3 2.0913(17) 3_455
Sn1 O3 2.091(2) 7_566
Sn1 O3 2.0913(17) 8_446
Sn1 O3 2.0913(17) 9_656
Sn2 Fe1 2.443(2) 1_566
Sn2 O2 2.0130(18) 1_555
Sn2 O3 2.053(4) 1_555
Sn2 O4 2.2417(16) 8_566
Sn2 O4 2.2417(16) 9_556
Si1 O1 1.653(7) 1_555
Si1 O4 1.601(2) 1_555
Si1 O4 1.601(2) 2_665
Si1 O4 1.601(2) 3_565
O1 Mn2 2.1284(17) 1_565
O1 Mn2 2.1284(17) 2_555
O1 Mn2 2.1289(17) 3_665
O1 Fe2 2.1284(17) 1_565
O1 Fe2 2.1284(17) 2_555
O1 Fe2 2.1289(17) 3_665
O1 Si1 1.653(7) 1_555
O1 O4 2.609(4) 1_555
O1 O4 2.609(4) 2_665
O1 O4 2.609(4) 3_565
O2 Sn2 2.0130(18) 1_555
O2 Sn2 2.0136(14) 2_665
O2 Sn2 2.0136(14) 3_565
O2 O4 2.4609(19) 7_666
O2 O4 2.4603(16) 8_566
O2 O4 2.4603(16) 9_556
O3 Mn2 2.3197(17) 1_565
O3 Mn2 2.3197(17) 2_555
O3 Fe2 2.3197(17) 1_565
O3 Fe2 2.3197(17) 2_555
O3 Sn1 2.091(2) 1_565
O3 Sn2 2.053(4) 1_555
O4 Sn2 2.2417(19) 8_556
O4 Sn2 2.2417(19) 9_656
O4 Si1 1.601(2) 1_555
O4 O1 2.609(4) 1_555
O4 O2 2.4609(19) 7_666
O4 O4 2.657(2) 2_665
O4 O4 2.657(2) 3_565
